data_7112731
loop_
_publ_author_name
'Lou, Chenguang'
'Xiao, Qiang'
'Tailor, Radha R.'
'Ben Gaied, Nouha'
'Gale, Nittaya'
'Light, Mark E.'
'Fox, Keith R.'
'Brown, Tom'

_publ_section_title
;
 2&#x2032;-Substituted 2-amino-3-methylpyridine ribonucleosides in
 triplex-forming oligonucleotides: triplex stability is determined by
 chemical environment
;
_journal_issue 6
_journal_name_full MedChemComm
_journal_page_first 550
_journal_paper_doi 10.1039/c1md00068c
_journal_volume 2
_journal_year 2011
_chemical_absolute_configuration syn
_chemical_formula_sum 'C12 H18 N2 O4'
_chemical_formula_weight 254.28
_chemical_name_systematic
;
?
;
_space_group_IT_number 146
_symmetry_cell_setting hexagonal
_symmetry_space_group_name_Hall 'R 3'
_symmetry_space_group_name_H-M 'R 3 :H'
_atom_sites_solution_hydrogens geom
_atom_sites_solution_primary direct
_atom_sites_solution_secondary difmap
_audit_creation_method SHELXL-97
_cell_angle_alpha 90.00
_cell_angle_beta 90.00
_cell_angle_gamma 120.00
_cell_formula_units_Z 9
_cell_length_a 25.4843(4)
_cell_length_b 25.4843(4)
_cell_length_c 4.97850(10)
_cell_measurement_reflns_used 19504
_cell_measurement_temperature 120(2)
_cell_measurement_theta_max 27.48
_cell_measurement_theta_min 2.91
_cell_volume 2800.11(8)
_computing_cell_refinement 'DENZO (Otwinowski & Minor, 1997) & COLLECT (Hooft, R.W.W., 1998)'
_computing_data_collection 'COLLECT (Hooft, R.W.W., 1998)'
_computing_data_reduction 'DENZO (Otwinowski & Minor, 1997) & COLLECT (Hooft, R.W.W., 1998)'
_computing_molecular_graphics 'CAMERON (Watkin, et al., 1993)'
_computing_publication_material 'WINGX (Farrugia, 1998)'
_computing_structure_refinement 'SHELXL-97 (Sheldrick, 2008)'
_computing_structure_solution 'SHELXS-97 (Sheldrick, 1997)'
_diffrn_ambient_temperature 120(2)
_diffrn_detector_area_resol_mean 9.091
_diffrn_measured_fraction_theta_full 0.998
_diffrn_measured_fraction_theta_max 0.998
_diffrn_measurement_device_type 'Bruker-Nonius CCD camera on \k-goniostat'
_diffrn_measurement_method '\f & \w scans to fill the asymmetric unit'
_diffrn_radiation_monochromator '10cm confocal mirrors'
_diffrn_radiation_source 'Bruker Nonius FR591 Rotating Anode'
_diffrn_radiation_type MoK\a
_diffrn_radiation_wavelength 0.71073
_diffrn_reflns_av_R_equivalents 0.0461
_diffrn_reflns_av_sigmaI/netI 0.0266
_diffrn_reflns_limit_h_max 33
_diffrn_reflns_limit_h_min -32
_diffrn_reflns_limit_k_max 33
_diffrn_reflns_limit_k_min -32
_diffrn_reflns_limit_l_max 6
_diffrn_reflns_limit_l_min -6
_diffrn_reflns_number 12291
_diffrn_reflns_theta_full 27.44
_diffrn_reflns_theta_max 27.44
_diffrn_reflns_theta_min 3.20
_diffrn_standards_number 0
_exptl_absorpt_coefficient_mu 0.102
_exptl_absorpt_correction_T_max 0.9959
_exptl_absorpt_correction_T_min 0.9599
_exptl_absorpt_correction_type multi-scan
_exptl_absorpt_process_details
;
SADABS V2.10 (Sheldrick, G.M., 2003)
;
_exptl_crystal_colour Colourless
_exptl_crystal_density_diffrn 1.357
_exptl_crystal_density_method 'not measured'
_exptl_crystal_description Rod
_exptl_crystal_F_000 1224
_exptl_crystal_size_max 0.3
_exptl_crystal_size_mid 0.07
_exptl_crystal_size_min 0.04
_refine_diff_density_max 0.189
_refine_diff_density_min -0.166
_refine_diff_density_rms 0.040
_refine_ls_extinction_method none
_refine_ls_goodness_of_fit_ref 1.014
_refine_ls_hydrogen_treatment constr
_refine_ls_matrix_type full
_refine_ls_number_parameters 167
_refine_ls_number_reflns 1428
_refine_ls_number_restraints 1
_refine_ls_restrained_S_all 1.013
_refine_ls_R_factor_all 0.0383
_refine_ls_R_factor_gt 0.0342
_refine_ls_shift/su_max 0.000
_refine_ls_shift/su_mean 0.000
_refine_ls_structure_factor_coef Fsqd
_refine_ls_weighting_details 'calc w=1/[\s^2^(Fo^2^)+(0.0254P)^2^+3.9360P] where P=(Fo^2^+2Fc^2^)/3'
_refine_ls_weighting_scheme calc
_refine_ls_wR_factor_gt 0.0720
_refine_ls_wR_factor_ref 0.0747
_reflns_number_gt 1333
_reflns_number_total 1428
_reflns_threshold_expression >2\s(I)
_cod_data_source_file c1md00068c.txt
_cod_data_source_block 2009sot0799
_cod_depositor_comments
;
The following automatic conversions were performed:

'_symmetry_cell_setting' value 'Hexagonal' changed to 'hexagonal'
according to
/usr/data/users/saulius/automatic-downloads/retrospective/RSC/lib/dictionaries/cif_core.dic
dictionary named 'cif_core.dic' version 2.4.2 from 2011-04-26.

Automatic conversion script
Id: cif_fix_values 2281 2013-09-26 08:29:07Z andrius 
;
_cod_original_sg_symbol_H-M R3
_cod_database_code 7112731

loop_
_symmetry_equiv_pos_as_xyz
'x, y, z'
'-y, x-y, z'
'-x+y, -x, z'
'x+2/3, y+1/3, z+1/3'
'-y+2/3, x-y+1/3, z+1/3'
'-x+y+2/3, -x+1/3, z+1/3'
'x+1/3, y+2/3, z+2/3'
'-y+1/3, x-y+2/3, z+2/3'
'-x+y+1/3, -x+2/3, z+2/3'

loop_
_atom_site_label
_atom_site_type_symbol
_atom_site_fract_x
_atom_site_fract_y
_atom_site_fract_z
_atom_site_U_iso_or_equiv
_atom_site_adp_type
_atom_site_occupancy
_atom_site_symmetry_multiplicity
_atom_site_calc_flag
_atom_site_refinement_flags
C1 C 0.63588(12) 0.40237(11) 0.5455(5) 0.0259(5) Uani 1 1 d .
H1A H 0.6611 0.4089 0.6994 0.039 Uiso 1 1 calc R
H1B H 0.6134 0.3599 0.5050 0.039 Uiso 1 1 calc R
H1C H 0.6083 0.4167 0.5832 0.039 Uiso 1 1 calc R
C2 C 0.70636(10) 0.49776(10) 0.3638(5) 0.0163(4) Uani 1 1 d .
H2 H 0.7222 0.5061 0.5477 0.020 Uiso 1 1 calc R
C3 C 0.67268(10) 0.53247(10) 0.3060(4) 0.0177(5) Uani 1 1 d .
H3 H 0.6463 0.5296 0.4551 0.021 Uiso 1 1 calc R
C4 C 0.72556(10) 0.59667(10) 0.2694(4) 0.0169(4) Uani 1 1 d .
H4 H 0.7152 0.6180 0.1345 0.020 Uiso 1 1 calc R
C5 C 0.74659(11) 0.63393(11) 0.5259(5) 0.0220(5) Uani 1 1 d .
H5A H 0.7532 0.6109 0.6638 0.026 Uiso 1 1 calc R
H5B H 0.7848 0.6706 0.4929 0.026 Uiso 1 1 calc R
C6 C 0.75857(10) 0.52704(10) 0.1646(4) 0.0163(4) Uani 1 1 d .
H6 H 0.7432 0.5113 -0.0155 0.020 Uiso 1 1 calc R
C7 C 0.81206(10) 0.51943(10) 0.2211(4) 0.0173(4) Uani 1 1 d .
C8 C 0.85520(11) 0.55274(10) 0.4179(5) 0.0200(5) Uani 1 1 d .
H8 H 0.8510 0.5810 0.5201 0.024 Uiso 1 1 calc R
C9 C 0.90402(11) 0.54435(11) 0.4628(5) 0.0211(5) Uani 1 1 d .
C10 C 0.90758(11) 0.50007(11) 0.3046(5) 0.0220(5) Uani 1 1 d .
C11 C 0.81966(11) 0.47668(11) 0.0817(5) 0.0200(5) Uani 1 1 d .
H11 H 0.7910 0.4538 -0.0480 0.024 Uiso 1 1 calc R
C12 C 0.95202(12) 0.58042(12) 0.6679(5) 0.0287(6) Uani 1 1 d .
H12A H 0.9895 0.6068 0.5783 0.043 Uiso 1 1 calc R
H12B H 0.9573 0.5533 0.7840 0.043 Uiso 1 1 calc R
H12C H 0.9399 0.6042 0.7723 0.043 Uiso 1 1 calc R
N1 N 0.86564(9) 0.46621(9) 0.1216(4) 0.0230(4) Uani 1 1 d .
N2 N 0.95437(10) 0.48878(12) 0.3348(5) 0.0337(5) Uani 1 1 d .
H91 H 0.9556 0.4613 0.2392 0.040 Uiso 1 1 calc R
H92 H 0.9826 0.5092 0.4495 0.040 Uiso 1 1 calc R
O1 O 0.67295(8) 0.43460(7) 0.3201(3) 0.0209(3) Uani 1 1 d .
O2 O 0.64084(8) 0.51396(7) 0.0577(3) 0.0221(4) Uani 1 1 d .
H2A H 0.6138 0.4785 0.0686 0.033 Uiso 1 1 calc R
O3 O 0.70357(9) 0.64946(8) 0.6184(4) 0.0277(4) Uani 1 1 d .
H3A H 0.7041 0.6756 0.5204 0.042 Uiso 1 1 calc R
O4 O 0.77620(7) 0.59010(7) 0.1733(3) 0.0191(3) Uani 1 1 d .

loop_
_atom_site_aniso_label
_atom_site_aniso_U_11
_atom_site_aniso_U_22
_atom_site_aniso_U_33
_atom_site_aniso_U_23
_atom_site_aniso_U_13
_atom_site_aniso_U_12
C1 0.0234(12) 0.0188(12) 0.0294(13) 0.0056(10) 0.0014(10) 0.0059(10)
C2 0.0178(11) 0.0140(10) 0.0170(10) 0.0014(8) -0.0018(8) 0.0078(9)
C3 0.0176(10) 0.0185(11) 0.0175(10) 0.0006(9) -0.0003(9) 0.0094(9)
C4 0.0169(10) 0.0160(11) 0.0201(10) 0.0017(9) 0.0011(9) 0.0099(9)
C5 0.0226(12) 0.0213(11) 0.0224(11) -0.0002(10) -0.0007(9) 0.0112(10)
C6 0.0180(11) 0.0149(10) 0.0167(10) 0.0011(8) 0.0000(9) 0.0088(9)
C7 0.0168(11) 0.0163(10) 0.0176(10) 0.0029(9) 0.0012(9) 0.0075(9)
C8 0.0207(11) 0.0161(11) 0.0212(11) 0.0003(9) 0.0008(9) 0.0076(9)
C9 0.0160(11) 0.0201(11) 0.0235(12) 0.0037(10) -0.0013(9) 0.0062(9)
C10 0.0192(12) 0.0218(12) 0.0247(12) 0.0073(10) 0.0035(9) 0.0100(10)
C11 0.0195(11) 0.0182(11) 0.0209(11) -0.0029(9) -0.0017(9) 0.0084(9)
C12 0.0244(13) 0.0296(14) 0.0269(13) 0.0005(11) -0.0083(11) 0.0097(11)
N1 0.0229(11) 0.0214(10) 0.0279(11) 0.0019(9) 0.0019(9) 0.0136(9)
N2 0.0236(11) 0.0390(14) 0.0440(14) -0.0059(11) -0.0052(10) 0.0198(11)
O1 0.0214(8) 0.0129(7) 0.0253(8) 0.0011(6) 0.0010(7) 0.0063(7)
O2 0.0195(8) 0.0175(8) 0.0254(9) 0.0010(7) -0.0054(7) 0.0063(7)
O3 0.0356(10) 0.0251(9) 0.0277(9) 0.0039(8) 0.0078(8) 0.0189(8)
O4 0.0170(8) 0.0149(8) 0.0264(8) 0.0036(6) 0.0048(7) 0.0088(7)

loop_
_atom_type_symbol
_atom_type_description
_atom_type_scat_dispersion_real
_atom_type_scat_dispersion_imag
_atom_type_scat_source
C C 0.0033 0.0000 'International Tables Vol C Tables 4.2.6.8 and 6.1.1.4'
H H 0.0000 0.0000 'International Tables Vol C Tables 4.2.6.8 and 6.1.1.4'
N N 0.0061 0.0000 'International Tables Vol C Tables 4.2.6.8 and 6.1.1.4'
O O 0.0106 0.0000 'International Tables Vol C Tables 4.2.6.8 and 6.1.1.4'

loop_
_geom_angle_atom_site_label_1
_geom_angle_atom_site_label_2
_geom_angle_atom_site_label_3
_geom_angle
O1 C2 C6 109.86(18)
O1 C2 C3 115.81(19)
C6 C2 C3 101.47(17)
O2 C3 C4 107.67(18)
O2 C3 C2 111.20(18)
C4 C3 C2 101.06(18)
O4 C4 C5 106.91(18)
O4 C4 C3 105.87(17)
C5 C4 C3 114.62(19)
O3 C5 C4 111.6(2)
O4 C6 C7 110.10(18)
O4 C6 C2 103.67(17)
C7 C6 C2 116.32(18)
C11 C7 C8 116.9(2)
C11 C7 C6 120.2(2)
C8 C7 C6 122.9(2)
C9 C8 C7 121.0(2)
C8 C9 C10 117.1(2)
C8 C9 C12 122.4(2)
C10 C9 C12 120.6(2)
N1 C10 N2 116.0(2)
N1 C10 C9 122.9(2)
N2 C10 C9 121.1(2)
N1 C11 C7 124.2(2)
C10 N1 C11 117.9(2)
C2 O1 C1 112.48(17)
C6 O4 C4 109.74(16)

loop_
_geom_bond_atom_site_label_1
_geom_bond_atom_site_label_2
_geom_bond_distance
C1 O1 1.432(3)
C2 O1 1.412(3)
C2 C6 1.522(3)
C2 C3 1.537(3)
C3 O2 1.424(3)
C3 C4 1.524(3)
C4 O4 1.462(3)
C4 C5 1.520(3)
C5 O3 1.416(3)
C6 O4 1.437(3)
C6 C7 1.496(3)
C7 C11 1.385(3)
C7 C8 1.399(3)
C8 C9 1.382(3)
C9 C10 1.416(3)
C9 C12 1.503(3)
C10 N1 1.340(3)
C10 N2 1.367(3)
C11 N1 1.340(3)

loop_
_geom_hbond_atom_site_label_D
_geom_hbond_atom_site_label_H
_geom_hbond_atom_site_label_A
_geom_hbond_distance_DH
_geom_hbond_distance_HA
_geom_hbond_distance_DA
_geom_hbond_angle_DHA
_geom_hbond_site_symmetry_A
N2 H91 O2 0.86 2.56 3.203(3) 132.8 3_665
N2 H92 O4 0.86 2.29 2.934(3) 131.4 5_655
O2 H2A N1 0.82 2.04 2.846(3) 165.7 2_655
O3 H3A O3 0.82 1.89 2.687(2) 165.2 8_654
